data_7033335
loop_
_publ_author_name
'He, Ling'
'Ji, Shun-Ping'
'Tang, Ning'
'Zhao, Ying'
'Tao, Guo-Hong'

_publ_section_title
;
 Synthesis, structure and near-infrared photoluminescence of
 hexanitratoneodymate ionic liquids.
;
_journal_issue 5
_journal_name_full 'Dalton transactions (Cambridge, England : 2003)'
_journal_page_first 2325
_journal_page_last 2332
_journal_paper_doi 10.1039/c4dt03294b
_journal_volume 44
_journal_year 2015
_chemical_formula_moiety '2(N3 Nd0.5 O9), 3(C5 H9 N2)'
_chemical_formula_sum 'C15 H27 N12 Nd O18'
_chemical_formula_weight 807.73
_chemical_name_systematic '[C1mim]3Nd(NO3)6'
_space_group_crystal_system monoclinic
_space_group_IT_number 14
_space_group_name_Hall '-P 2ybc'
_space_group_name_H-M_alt 'P 1 21/c 1'
_symmetry_space_group_name_Hall '-P 2ybc'
_symmetry_space_group_name_H-M 'P 1 21/c 1'
_atom_sites_solution_hydrogens geom
_atom_sites_solution_primary direct
_atom_sites_solution_secondary difmap
_audit_creation_date 2011-12-29
_audit_creation_method
;
  Olex2 1.1
  (compiled 2011.11.01 svn.r2039, GUI svn.r3906)
;
_audit_update_record
;
2014-07-07 deposited with the CCDC.
2014-12-05 downloaded from the CCDC.
;
_cell_angle_alpha 90.00
_cell_angle_beta 91.8108(17)
_cell_angle_gamma 90.00
_cell_formula_units_Z 4
_cell_length_a 15.9460(3)
_cell_length_b 14.2772(3)
_cell_length_c 13.6634(3)
_cell_measurement_reflns_used 3797
_cell_measurement_temperature 293(2)
_cell_measurement_theta_max 29.2723
_cell_measurement_theta_min 2.9126
_cell_volume 3109.11(11)
_computing_cell_refinement
;
CrysAlisPro, Agilent Technologies,
Version 1.171.35.19 (release 27-10-2011 CrysAlis171 .NET)
(compiled Oct 27 2011,15:02:11)
;
_computing_data_collection
;
CrysAlisPro, Agilent Technologies,
Version 1.171.35.19 (release 27-10-2011 CrysAlis171 .NET)
(compiled Oct 27 2011,15:02:11)
;
_computing_data_reduction
;
CrysAlisPro, Agilent Technologies,
Version 1.171.35.19 (release 27-10-2011 CrysAlis171 .NET)
(compiled Oct 27 2011,15:02:11)
;
_computing_molecular_graphics
;
O. V. Dolomanov, L. J. Bourhis, R. J. Gildea, J. A. K. Howard and H. Puschmann,
OLEX2: a complete structure solution, refinement and analysis program.
J. Appl. Cryst. (2009). 42, 339-341.
;
_computing_publication_material
;
O. V. Dolomanov, L. J. Bourhis, R. J. Gildea, J. A. K. Howard and H. Puschmann,
OLEX2: a complete structure solution, refinement and analysis program.
J. Appl. Cryst. (2009). 42, 339-341.
;
_computing_structure_refinement
;
SHELXL, G.M. Sheldrick, Acta Cryst.
2008). A64, 112-122
;
_computing_structure_solution
;
SHELXS, G.M. Sheldrick, Acta Cryst.
(2008). A64, 112-122
;
_diffrn_ambient_temperature 293(2)
_diffrn_detector_area_resol_mean 16.0874
_diffrn_measured_fraction_theta_full 0.999
_diffrn_measured_fraction_theta_max 0.999
_diffrn_measurement_details
;
  1 omega  -77.00  -44.00   1.0000    3.0000
omega____ theta____ kappa____ phi______ frames
    -      -17.0486 -178.0000  -60.0000 33

  2 omega   35.00   71.00   1.0000    3.0000
omega____ theta____ kappa____ phi______ frames
    -       20.0174  178.0000 -150.0000 36

  3 omega   -2.00   87.00   1.0000    3.0000
omega____ theta____ kappa____ phi______ frames
    -       20.0174   38.0000    0.0000 89

  4 omega  -49.00   15.00   1.0000    3.0000
omega____ theta____ kappa____ phi______ frames
    -       20.0174  -38.0000 -180.0000 64
;
_diffrn_measurement_device_type 'Xcalibur, Eos'
_diffrn_measurement_method '\w scans'
_diffrn_orient_matrix_UB_11 -0.0222653000
_diffrn_orient_matrix_UB_12 -0.0200380000
_diffrn_orient_matrix_UB_13 -0.0405960000
_diffrn_orient_matrix_UB_21 0.0265930000
_diffrn_orient_matrix_UB_22 0.0238290000
_diffrn_orient_matrix_UB_23 -0.0323664000
_diffrn_orient_matrix_UB_31 0.0279007000
_diffrn_orient_matrix_UB_32 -0.0387115000
_diffrn_orient_matrix_UB_33 0.0011037000
_diffrn_radiation_monochromator graphite
_diffrn_radiation_type 'Mo K\a'
_diffrn_radiation_wavelength 0.7107
_diffrn_reflns_av_R_equivalents 0.0236
_diffrn_reflns_av_unetI/netI 0.0395
_diffrn_reflns_limit_h_max 19
_diffrn_reflns_limit_h_min -12
_diffrn_reflns_limit_k_max 17
_diffrn_reflns_limit_k_min -14
_diffrn_reflns_limit_l_max 17
_diffrn_reflns_limit_l_min -16
_diffrn_reflns_number 12893
_diffrn_reflns_theta_full 26.37
_diffrn_reflns_theta_max 26.37
_diffrn_reflns_theta_min 2.93
_diffrn_source 'Enhance (Mo) X-ray Source'
_diffrn_source_current n/a
_diffrn_source_voltage n/a
_exptl_absorpt_coefficient_mu 1.764
_exptl_absorpt_correction_T_max 1.00000
_exptl_absorpt_correction_T_min 0.83475
_exptl_absorpt_correction_type multi-scan
_exptl_absorpt_process_details
;
CrysAlisPro, Agilent Technologies,
Version 1.171.35.19 (release 27-10-2011 CrysAlis171 .NET)
(compiled Oct 27 2011,15:02:11)
Empirical absorption correction using spherical harmonics,
 implemented in SCALE3 ABSPACK scaling algorithm.
;
_exptl_crystal_colour purple
_exptl_crystal_density_diffrn 1.726
_exptl_crystal_density_method 'not measured'
_exptl_crystal_description block
_exptl_crystal_F_000 1620
_exptl_crystal_preparation 'Magnetic properties, Luminescent'
_exptl_crystal_recrystallization_method 'Re-crystallisation from solvent: '
_exptl_crystal_size_max 0.40
_exptl_crystal_size_mid 0.40
_exptl_crystal_size_min 0.35
_refine_diff_density_max 0.553
_refine_diff_density_min -0.857
_refine_diff_density_rms 0.101
_refine_ls_extinction_method none
_refine_ls_goodness_of_fit_ref 1.074
_refine_ls_hydrogen_treatment constr
_refine_ls_matrix_type full
_refine_ls_number_parameters 424
_refine_ls_number_reflns 6346
_refine_ls_number_restraints 0
_refine_ls_restrained_S_all 1.074
_refine_ls_R_factor_all 0.0744
_refine_ls_R_factor_gt 0.0360
_refine_ls_shift/su_max 0.001
_refine_ls_shift/su_mean 0.000
_refine_ls_structure_factor_coef Fsqd
_refine_ls_weighting_details 'calc w=1/[\s^2^(Fo^2^)+(0.0403P)^2^+1.5448P] where P=(Fo^2^+2Fc^2^)/3'
_refine_ls_weighting_scheme calc
_refine_ls_wR_factor_gt 0.0887
_refine_ls_wR_factor_ref 0.1098
_reflns_number_gt 3427
_reflns_number_total 6346
_reflns_threshold_expression >2sigma(I)
_cod_data_source_file c4dt03294b2.cif
_cod_data_source_block 111229_s1_jsp
_cod_depositor_comments 'Adding full bibliography for 7033335.cif.'
_cod_database_code 7033335
_chemical_oxdiff_formula C20H20O6N3Nd1
_reflns_odcompleteness_completeness 99.83
_reflns_odcompleteness_iscentric 1
_reflns_odcompleteness_theta 26.32

loop_
_space_group_symop_id
_space_group_symop_operation_xyz
1 'x, y, z'
2 '-x, y+1/2, -z+1/2'
3 '-x, -y, -z'
4 'x, -y-1/2, z-1/2'

loop_
_atom_site_label
_atom_site_type_symbol
_atom_site_fract_x
_atom_site_fract_y
_atom_site_fract_z
_atom_site_U_iso_or_equiv
_atom_site_adp_type
_atom_site_occupancy
_atom_site_symmetry_multiplicity
_atom_site_calc_flag
_atom_site_refinement_flags
Nd1 Nd -0.5000 0.5000 0.0000 0.03827(11) Uani 1 2 d S
Nd2 Nd 0.0000 0.5000 0.5000 0.03569(11) Uani 1 2 d S
O1 O -0.6434(2) 0.5814(3) -0.0413(2) 0.0583(9) Uani 1 1 d .
O2 O -0.6498(2) 0.4310(3) -0.0376(2) 0.0582(9) Uani 1 1 d .
O3 O -0.7636(2) 0.5121(3) -0.0620(3) 0.0839(13) Uani 1 1 d .
O4 O -0.52778(19) 0.3361(2) 0.0767(2) 0.0527(8) Uani 1 1 d .
O5 O -0.5290(3) 0.2034(3) 0.0018(3) 0.0800(12) Uani 1 1 d .
O6 O -0.5948(2) 0.5116(2) 0.1512(3) 0.0553(9) Uani 1 1 d .
O7 O -0.5524(3) 0.5001(3) 0.3024(3) 0.0988(16) Uani 1 1 d .
O8 O -0.5046(2) 0.6698(2) 0.0743(2) 0.0569(9) Uani 1 1 d .
O9 O -0.5368(2) 0.5053(2) -0.1870(2) 0.0530(9) Uani 1 1 d .
O10 O -0.1141(2) 0.5871(3) 0.3929(3) 0.0763(11) Uani 1 1 d .
O11 O -0.0817(2) 0.6549(3) 0.5287(3) 0.0676(10) Uani 1 1 d .
O12 O -0.1802(3) 0.7121(3) 0.4353(4) 0.1235(18) Uani 1 1 d .
O13 O -0.1534(2) 0.4647(3) 0.5517(3) 0.0687(10) Uani 1 1 d .
O14 O -0.0658(2) 0.3583(3) 0.5921(3) 0.0717(11) Uani 1 1 d .
O15 O -0.1928(3) 0.3432(3) 0.6342(3) 0.1030(15) Uani 1 1 d .
O16 O -0.07612(19) 0.3900(2) 0.3760(3) 0.0625(9) Uani 1 1 d .
O17 O -0.0499(3) 0.3740(4) 0.2244(3) 0.1154(17) Uani 1 1 d .
O18 O -0.0230(2) 0.5309(3) 0.6843(3) 0.0703(11) Uani 1 1 d .
N1 N -0.6869(3) 0.5078(3) -0.0465(3) 0.0558(11) Uani 1 1 d .
N2 N -0.5179(2) 0.2879(3) 0.0011(3) 0.0538(11) Uani 1 1 d .
N3 N -0.5370(3) 0.5023(3) 0.2161(3) 0.0560(12) Uani 1 1 d .
N4 N -0.1259(3) 0.6539(4) 0.4515(4) 0.0731(13) Uani 1 1 d .
N5 N -0.1384(3) 0.3872(3) 0.5934(3) 0.0631(12) Uani 1 1 d .
N6 N -0.0347(3) 0.4108(3) 0.3034(3) 0.0637(12) Uani 1 1 d .
N7 N -0.3473(2) 0.3242(3) 0.2744(3) 0.0547(11) Uani 1 1 d .
N8 N -0.3457(2) 0.4257(3) 0.3913(3) 0.0600(11) Uani 1 1 d .
N9 N -0.6802(2) 0.2587(3) 0.2480(3) 0.0544(10) Uani 1 1 d .
N10 N -0.7524(2) 0.3841(3) 0.2346(3) 0.0615(12) Uani 1 1 d .
N11 N 0.0128(4) 0.3553(4) -0.1158(6) 0.0966(18) Uani 1 1 d .
N12 N -0.1131(3) 0.3264(3) -0.0802(4) 0.0714(13) Uani 1 1 d .
C1 C -0.3882(3) 0.3563(4) 0.3507(4) 0.0594(14) Uani 1 1 d .
H1 H -0.4390 0.3333 0.3720 0.071 Uiso 1 1 calc R
C2 C -0.2767(3) 0.3777(4) 0.2664(4) 0.0661(15) Uani 1 1 d .
H2 H -0.2366 0.3719 0.2188 0.079 Uiso 1 1 calc R
C3 C -0.2761(3) 0.4391(4) 0.3383(4) 0.0684(16) Uani 1 1 d .
H3 H -0.2349 0.4840 0.3508 0.082 Uiso 1 1 calc R
C4 C -0.3736(3) 0.2457(4) 0.2125(4) 0.0792(17) Uani 1 1 d .
H4A H -0.3427 0.1907 0.2318 0.119 Uiso 1 1 calc R
H4B H -0.3629 0.2602 0.1454 0.119 Uiso 1 1 calc R
H4C H -0.4325 0.2347 0.2195 0.119 Uiso 1 1 calc R
C5 C -0.3701(4) 0.4772(4) 0.4774(5) 0.092(2) Uani 1 1 d .
H5A H -0.4266 0.4612 0.4927 0.138 Uiso 1 1 calc R
H5B H -0.3667 0.5433 0.4647 0.138 Uiso 1 1 calc R
H5C H -0.3331 0.4614 0.5317 0.138 Uiso 1 1 calc R
C6 C -0.7019(3) 0.3270(4) 0.1903(4) 0.0548(13) Uani 1 1 d .
H6 H -0.6841 0.3345 0.1266 0.066 Uiso 1 1 calc R
C7 C -0.7169(4) 0.2737(5) 0.3355(4) 0.092(2) Uani 1 1 d .
H7 H -0.7118 0.2361 0.3910 0.110 Uiso 1 1 calc R
C8 C -0.7610(4) 0.3517(5) 0.3263(5) 0.100(2) Uani 1 1 d .
H8 H -0.7925 0.3794 0.3747 0.120 Uiso 1 1 calc R
C9 C -0.6272(4) 0.1786(4) 0.2255(4) 0.0806(18) Uani 1 1 d .
H9A H -0.6616 0.1243 0.2144 0.121 Uiso 1 1 calc R
H9B H -0.5885 0.1672 0.2794 0.121 Uiso 1 1 calc R
H9C H -0.5965 0.1918 0.1677 0.121 Uiso 1 1 calc R
C10 C -0.7912(4) 0.4684(5) 0.1944(6) 0.101(2) Uani 1 1 d .
H10A H -0.7779 0.4743 0.1266 0.151 Uiso 1 1 calc R
H10B H -0.7703 0.5221 0.2298 0.151 Uiso 1 1 calc R
H10C H -0.8509 0.4646 0.2001 0.151 Uiso 1 1 calc R
C11 C -0.0596(5) 0.3282(4) -0.1525(5) 0.0860(19) Uani 1 1 d .
H11 H -0.0716 0.3129 -0.2176 0.103 Uiso 1 1 calc R
C12 C 0.0098(7) 0.3723(6) -0.0206(7) 0.120(3) Uani 1 1 d .
H12 H 0.0524 0.3935 0.0219 0.145 Uiso 1 1 calc R
C13 C -0.0691(6) 0.3515(5) -0.0014(5) 0.098(2) Uani 1 1 d .
H13 H -0.0908 0.3544 0.0609 0.118 Uiso 1 1 calc R
C14 C 0.0889(6) 0.3592(7) -0.1683(9) 0.214(6) Uani 1 1 d .
H14A H 0.1156 0.2989 -0.1662 0.321 Uiso 1 1 calc R
H14B H 0.1257 0.4050 -0.1388 0.321 Uiso 1 1 calc R
H14C H 0.0764 0.3761 -0.2352 0.321 Uiso 1 1 calc R
C15 C -0.2003(4) 0.2962(5) -0.0836(6) 0.121(3) Uani 1 1 d .
H15A H -0.2206 0.2942 -0.1505 0.182 Uiso 1 1 calc R
H15B H -0.2334 0.3395 -0.0475 0.182 Uiso 1 1 calc R
H15C H -0.2043 0.2349 -0.0552 0.182 Uiso 1 1 calc R

loop_
_atom_site_aniso_label
_atom_site_aniso_U_11
_atom_site_aniso_U_22
_atom_site_aniso_U_33
_atom_site_aniso_U_23
_atom_site_aniso_U_13
_atom_site_aniso_U_12
Nd1 0.0431(2) 0.0337(2) 0.0386(2) -0.00078(16) 0.00936(14) 0.00335(15)
Nd2 0.03491(18) 0.0356(2) 0.03665(19) -0.00165(15) 0.00312(13) -0.00038(15)
O1 0.060(2) 0.053(2) 0.063(2) 0.0011(19) 0.0091(17) 0.0058(19)
O2 0.060(2) 0.052(2) 0.063(2) -0.0003(19) 0.0071(17) 0.0024(19)
O3 0.044(2) 0.109(4) 0.099(3) 0.013(2) 0.004(2) 0.007(2)
O4 0.065(2) 0.045(2) 0.050(2) -0.0017(17) 0.0140(16) 0.0011(17)
O5 0.106(3) 0.034(2) 0.102(3) -0.009(2) 0.035(2) -0.004(2)
O6 0.057(2) 0.058(2) 0.052(2) -0.0007(17) 0.0114(17) 0.0001(17)
O7 0.112(3) 0.149(5) 0.037(2) 0.002(2) 0.028(2) 0.019(3)
O8 0.078(2) 0.044(2) 0.050(2) 0.0021(17) 0.0183(17) 0.0043(18)
O9 0.053(2) 0.056(2) 0.050(2) -0.0007(16) 0.0080(16) 0.0015(16)
O10 0.079(3) 0.074(3) 0.075(3) 0.004(2) -0.015(2) 0.004(2)
O11 0.062(2) 0.065(3) 0.075(3) -0.008(2) 0.0028(19) 0.0075(19)
O12 0.125(4) 0.109(4) 0.135(4) 0.012(3) -0.014(3) 0.077(3)
O13 0.060(2) 0.079(3) 0.067(3) -0.006(2) 0.0083(19) -0.003(2)
O14 0.075(2) 0.062(3) 0.078(3) 0.005(2) 0.013(2) -0.004(2)
O15 0.094(3) 0.100(3) 0.118(4) 0.012(3) 0.051(3) -0.035(3)
O16 0.062(2) 0.064(2) 0.061(2) -0.0078(19) 0.0004(18) -0.0066(19)
O17 0.165(4) 0.124(4) 0.056(3) -0.032(3) -0.008(3) -0.041(3)
O18 0.068(2) 0.086(3) 0.057(2) -0.008(2) 0.0058(19) -0.007(2)
N1 0.049(3) 0.075(4) 0.044(2) 0.003(2) 0.0090(19) 0.004(3)
N2 0.060(3) 0.043(3) 0.059(3) -0.005(2) 0.011(2) 0.008(2)
N3 0.076(3) 0.047(3) 0.046(3) -0.003(2) 0.012(2) 0.002(2)
N4 0.072(3) 0.064(3) 0.083(4) 0.002(3) -0.003(3) 0.020(3)
N5 0.066(3) 0.062(3) 0.062(3) 0.003(3) 0.021(2) -0.005(3)
N6 0.078(3) 0.068(3) 0.045(3) -0.010(2) -0.007(2) -0.010(3)
N7 0.047(2) 0.058(3) 0.059(3) 0.013(2) -0.002(2) 0.001(2)
N8 0.054(2) 0.064(3) 0.062(3) 0.005(3) 0.004(2) 0.004(2)
N9 0.057(2) 0.054(3) 0.052(3) 0.003(2) 0.006(2) -0.002(2)
N10 0.062(3) 0.063(3) 0.061(3) 0.003(2) 0.021(2) 0.002(2)
N11 0.097(4) 0.075(4) 0.118(6) 0.026(4) 0.001(4) 0.003(4)
N12 0.108(4) 0.045(3) 0.061(3) -0.010(2) -0.007(3) 0.010(3)
C1 0.052(3) 0.063(4) 0.064(4) 0.016(3) 0.006(3) 0.001(3)
C2 0.042(3) 0.085(4) 0.072(4) 0.020(3) 0.010(3) -0.004(3)
C3 0.047(3) 0.070(4) 0.088(4) 0.013(4) -0.002(3) -0.013(3)
C4 0.067(3) 0.084(5) 0.087(4) 0.006(4) -0.002(3) 0.004(3)
C5 0.099(5) 0.097(5) 0.081(5) -0.016(4) 0.007(4) 0.004(4)
C6 0.059(3) 0.053(3) 0.053(3) 0.000(3) 0.012(2) 0.000(3)
C7 0.100(5) 0.121(6) 0.055(4) 0.024(4) 0.024(3) 0.031(4)
C8 0.113(5) 0.125(6) 0.064(4) 0.007(4) 0.039(4) 0.040(5)
C9 0.097(4) 0.055(4) 0.090(5) 0.001(3) 0.019(3) 0.015(3)
C10 0.094(5) 0.075(4) 0.135(7) 0.031(5) 0.045(5) 0.029(4)
C11 0.135(6) 0.060(4) 0.063(4) -0.008(3) -0.003(4) 0.025(4)
C12 0.180(9) 0.074(6) 0.104(7) -0.007(5) -0.043(7) 0.005(6)
C13 0.144(6) 0.073(5) 0.076(5) 0.001(4) -0.021(5) 0.016(5)
C14 0.141(8) 0.205(12) 0.295(15) 0.124(11) 0.019(9) 0.031(8)
C15 0.103(5) 0.075(5) 0.185(8) -0.022(5) -0.003(5) -0.006(4)

loop_
_atom_type_symbol
_atom_type_description
_atom_type_scat_dispersion_real
_atom_type_scat_dispersion_imag
_atom_type_scat_source
C C 0.0033 0.0016 'International Tables Vol C Tables 4.2.6.8 and 6.1.1.4'
H H 0.0000 0.0000 'International Tables Vol C Tables 4.2.6.8 and 6.1.1.4'
N N 0.0061 0.0033 'International Tables Vol C Tables 4.2.6.8 and 6.1.1.4'
Nd Nd -0.1943 3.0179 'International Tables Vol C Tables 4.2.6.8 and 6.1.1.4'
O O 0.0106 0.0060 'International Tables Vol C Tables 4.2.6.8 and 6.1.1.4'

loop_
_geom_angle_atom_site_label_1
_geom_angle_atom_site_label_2
_geom_angle_atom_site_label_3
_geom_angle
_geom_angle_site_symmetry_1
_geom_angle_site_symmetry_3
O1 Nd1 O1 180.0 . 3_465
O1 Nd1 O2 48.55(12) . .
O1 Nd1 O2 131.45(12) 3_465 .
O1 Nd1 O2 131.45(12) . 3_465
O1 Nd1 O2 48.55(12) 3_465 3_465
O1 Nd1 O8 68.78(11) 3_465 3_465
O1 Nd1 O8 111.22(11) . 3_465
O1 Nd1 O8 111.22(11) 3_465 .
O1 Nd1 O8 68.78(11) . .
O2 Nd1 O2 180.0 . 3_465
O2 Nd1 O8 67.31(11) 3_465 .
O2 Nd1 O8 112.69(11) . .
O2 Nd1 O8 112.69(11) 3_465 3_465
O2 Nd1 O8 67.31(11) . 3_465
O4 Nd1 O1 109.12(10) 3_465 3_465
O4 Nd1 O1 70.88(10) . 3_465
O4 Nd1 O1 70.88(10) 3_465 .
O4 Nd1 O1 109.12(10) . .
O4 Nd1 O2 64.90(10) 3_465 3_465
O4 Nd1 O2 115.10(10) . 3_465
O4 Nd1 O2 64.90(10) . .
O4 Nd1 O2 115.10(10) 3_465 .
O4 Nd1 O4 180.0 3_465 .
O4 Nd1 O8 131.69(10) . .
O4 Nd1 O8 131.69(10) 3_465 3_465
O4 Nd1 O8 48.31(10) 3_465 .
O4 Nd1 O8 48.31(10) . 3_465
O6 Nd1 O1 112.53(11) 3_465 .
O6 Nd1 O1 67.47(11) . .
O6 Nd1 O1 112.53(11) . 3_465
O6 Nd1 O1 67.47(11) 3_465 3_465
O6 Nd1 O2 68.32(11) . .
O6 Nd1 O2 111.68(11) 3_465 .
O6 Nd1 O2 111.68(11) . 3_465
O6 Nd1 O2 68.32(11) 3_465 3_465
O6 Nd1 O4 111.85(9) 3_465 .
O6 Nd1 O4 68.15(9) 3_465 3_465
O6 Nd1 O4 68.15(9) . .
O6 Nd1 O4 111.85(9) . 3_465
O6 Nd1 O6 180.0 . 3_465
O6 Nd1 O8 112.88(10) 3_465 .
O6 Nd1 O8 67.12(10) 3_465 3_465
O6 Nd1 O8 67.12(10) . .
O6 Nd1 O8 112.88(10) . 3_465
O6 Nd1 O9 131.14(11) 3_465 3_465
O6 Nd1 O9 131.14(11) . .
O6 Nd1 O9 48.86(11) 3_465 .
O6 Nd1 O9 48.86(11) . 3_465
O8 Nd1 O8 180.0 . 3_465
O9 Nd1 O1 66.80(10) . .
O9 Nd1 O1 113.20(10) 3_465 .
O9 Nd1 O1 66.80(10) 3_465 3_465
O9 Nd1 O1 113.20(10) . 3_465
O9 Nd1 O2 69.06(10) 3_465 3_465
O9 Nd1 O2 110.93(10) . 3_465
O9 Nd1 O2 110.94(10) 3_465 .
O9 Nd1 O2 69.07(10) . .
O9 Nd1 O4 67.40(10) . 3_465
O9 Nd1 O4 112.60(10) . .
O9 Nd1 O4 67.40(10) 3_465 .
O9 Nd1 O4 112.60(10) 3_465 3_465
O9 Nd1 O8 69.92(10) . 3_465
O9 Nd1 O8 110.08(10) 3_465 3_465
O9 Nd1 O8 69.92(10) 3_465 .
O9 Nd1 O8 110.08(10) . .
O9 Nd1 O9 180.0 . 3_465
O10 Nd2 O10 180.0 . 3_566
O10 Nd2 O13 113.40(13) . 3_566
O10 Nd2 O13 66.59(13) . .
O10 Nd2 O13 113.41(13) 3_566 .
O10 Nd2 O13 66.60(13) 3_566 3_566
O10 Nd2 O14 110.73(12) . .
O10 Nd2 O14 69.27(12) 3_566 .
O10 Nd2 O14 69.27(12) . 3_566
O10 Nd2 O14 110.73(12) 3_566 3_566
O11 Nd2 O10 131.53(12) . 3_566
O11 Nd2 O10 48.47(12) . .
O11 Nd2 O10 48.47(12) 3_566 3_566
O11 Nd2 O10 131.53(12) 3_566 .
O11 Nd2 O11 180.0 . 3_566
O11 Nd2 O13 69.30(12) . .
O11 Nd2 O13 69.30(12) 3_566 3_566
O11 Nd2 O13 110.70(12) 3_566 .
O11 Nd2 O13 110.70(12) . 3_566
O11 Nd2 O14 68.04(12) . 3_566
O11 Nd2 O14 68.04(12) 3_566 .
O11 Nd2 O14 111.96(12) 3_566 3_566
O11 Nd2 O14 111.96(12) . .
O13 Nd2 O13 180.0 3_566 .
O13 Nd2 O14 132.13(12) 3_566 .
O13 Nd2 O14 132.13(12) . 3_566
O13 Nd2 O14 47.87(12) 3_566 3_566
O13 Nd2 O14 47.87(12) . .
O14 Nd2 O14 180.00(14) . 3_566
O16 Nd2 O10 67.52(12) . .
O16 Nd2 O10 112.48(12) 3_566 .
O16 Nd2 O10 67.52(12) 3_566 3_566
O16 Nd2 O10 112.48(12) . 3_566
O16 Nd2 O11 112.83(11) . .
O16 Nd2 O11 112.83(11) 3_566 3_566
O16 Nd2 O11 67.17(11) . 3_566
O16 Nd2 O11 67.17(11) 3_566 .
O16 Nd2 O13 111.32(11) 3_566 .
O16 Nd2 O13 68.68(11) . .
O16 Nd2 O13 111.32(11) . 3_566
O16 Nd2 O13 68.68(11) 3_566 3_566
O16 Nd2 O14 109.95(12) 3_566 .
O16 Nd2 O14 70.05(12) . .
O16 Nd2 O14 109.95(12) . 3_566
O16 Nd2 O14 70.05(12) 3_566 3_566
O16 Nd2 O16 180.0 . 3_566
O16 Nd2 O18 131.44(12) . .
O16 Nd2 O18 131.44(12) 3_566 3_566
O16 Nd2 O18 48.55(12) . 3_566
O16 Nd2 O18 48.56(12) 3_566 .
O18 Nd2 O10 69.81(13) . 3_566
O18 Nd2 O10 69.81(13) 3_566 .
O18 Nd2 O10 110.19(13) 3_566 3_566
O18 Nd2 O10 110.19(13) . .
O18 Nd2 O11 67.82(13) 3_566 3_566
O18 Nd2 O11 112.18(13) . 3_566
O18 Nd2 O11 67.82(13) . .
O18 Nd2 O11 112.18(13) 3_566 .
O18 Nd2 O13 113.06(12) 3_566 .
O18 Nd2 O13 66.94(12) . .
O18 Nd2 O13 66.94(12) 3_566 3_566
O18 Nd2 O13 113.06(12) . 3_566
O18 Nd2 O14 113.96(13) . 3_566
O18 Nd2 O14 66.04(13) . .
O18 Nd2 O14 66.04(13) 3_566 3_566
O18 Nd2 O14 113.96(13) 3_566 .
O18 Nd2 O18 180.0 3_566 .
N1 O1 Nd1 96.7(3) . .
N1 O2 Nd1 96.6(3) . .
N2 O4 Nd1 97.7(3) . .
N3 O6 Nd1 97.0(3) . .
N2 O8 Nd1 96.6(3) 3_465 .
N3 O9 Nd1 97.1(3) 3_465 .
N4 O10 Nd2 96.8(3) . .
N4 O11 Nd2 97.8(3) . .
N5 O13 Nd2 97.2(3) . .
N5 O14 Nd2 98.0(3) . .
N6 O16 Nd2 97.4(3) . .
N6 O18 Nd2 96.8(3) 3_566 .
O2 N1 O1 117.9(4) . .
O3 N1 O1 120.6(4) . .
O3 N1 O2 121.5(5) . .
O4 N2 O8 117.2(4) . 3_465
O5 N2 O4 121.0(4) . .
O5 N2 O8 121.8(4) . 3_465
O7 N3 O6 121.3(5) . .
O7 N3 O9 121.7(5) . 3_465
O9 N3 O6 117.1(4) 3_465 .
O11 N4 O10 116.9(5) . .
O12 N4 O10 121.4(6) . .
O12 N4 O11 121.6(5) . .
O14 N5 O13 117.0(4) . .
O15 N5 O13 121.9(5) . .
O15 N5 O14 121.1(5) . .
O16 N6 Nd2 58.4(2) . .
O16 N6 O18 117.3(4) . 3_566
O17 N6 Nd2 179.0(4) . .
O17 N6 O16 120.6(5) . .
O17 N6 O18 122.2(5) . 3_566
O18 N6 Nd2 58.9(2) 3_566 .
C1 N7 C2 107.2(5) . .
C1 N7 C4 125.5(4) . .
C2 N7 C4 127.3(5) . .
C1 N8 C3 107.4(5) . .
C1 N8 C5 125.3(5) . .
C3 N8 C5 127.3(5) . .
C6 N9 C7 107.5(5) . .
C6 N9 C9 127.4(4) . .
C7 N9 C9 125.1(5) . .
C6 N10 C8 107.4(5) . .
C6 N10 C10 127.0(5) . .
C8 N10 C10 125.6(5) . .
C11 N11 C12 111.9(7) . .
C11 N11 C14 125.1(9) . .
C12 N11 C14 122.8(9) . .
C11 N12 C15 128.2(6) . .
C13 N12 C11 105.3(6) . .
C13 N12 C15 126.3(7) . .
N7 C1 H1 125.3 . .
N8 C1 N7 109.5(4) . .
N8 C1 H1 125.3 . .
N7 C2 H2 126.3 . .
C3 C2 N7 107.4(5) . .
C3 C2 H2 126.3 . .
N8 C3 H3 125.7 . .
C2 C3 N8 108.5(5) . .
C2 C3 H3 125.7 . .
N7 C4 H4A 109.5 . .
N7 C4 H4B 109.5 . .
N7 C4 H4C 109.5 . .
H4A C4 H4B 109.5 . .
H4A C4 H4C 109.5 . .
H4B C4 H4C 109.5 . .
N8 C5 H5A 109.5 . .
N8 C5 H5B 109.5 . .
N8 C5 H5C 109.5 . .
H5A C5 H5B 109.5 . .
H5A C5 H5C 109.5 . .
H5B C5 H5C 109.5 . .
N9 C6 N10 110.2(4) . .
N9 C6 H6 124.9 . .
N10 C6 H6 124.9 . .
N9 C7 H7 126.5 . .
C8 C7 N9 106.9(5) . .
C8 C7 H7 126.5 . .
N10 C8 H8 126.0 . .
C7 C8 N10 107.9(5) . .
C7 C8 H8 126.0 . .
N9 C9 H9A 109.5 . .
N9 C9 H9B 109.5 . .
N9 C9 H9C 109.5 . .
H9A C9 H9B 109.5 . .
H9A C9 H9C 109.5 . .
H9B C9 H9C 109.5 . .
N10 C10 H10A 109.5 . .
N10 C10 H10B 109.5 . .
N10 C10 H10C 109.5 . .
H10A C10 H10B 109.5 . .
H10A C10 H10C 109.5 . .
H10B C10 H10C 109.5 . .
N11 C11 N12 107.6(6) . .
N11 C11 H11 126.2 . .
N12 C11 H11 126.2 . .
N11 C12 H12 128.7 . .
N11 C12 C13 102.5(8) . .
C13 C12 H12 128.7 . .
N12 C13 C12 112.6(8) . .
N12 C13 H13 123.7 . .
C12 C13 H13 123.7 . .
N11 C14 H14A 109.5 . .
N11 C14 H14B 109.5 . .
N11 C14 H14C 109.5 . .
H14A C14 H14B 109.5 . .
H14A C14 H14C 109.5 . .
H14B C14 H14C 109.5 . .
N12 C15 H15A 109.5 . .
N12 C15 H15B 109.5 . .
N12 C15 H15C 109.5 . .
H15A C15 H15B 109.5 . .
H15A C15 H15C 109.5 . .
H15B C15 H15C 109.5 . .

loop_
_geom_bond_atom_site_label_1
_geom_bond_atom_site_label_2
_geom_bond_distance
_geom_bond_site_symmetry_2
Nd1 O1 2.611(3) 3_465
Nd1 O1 2.611(3) .
Nd1 O2 2.619(3) 3_465
Nd1 O2 2.619(3) .
Nd1 O4 2.607(3) 3_465
Nd1 O4 2.607(3) .
Nd1 O6 2.603(3) .
Nd1 O6 2.603(3) 3_465
Nd1 O8 2.629(3) 3_465
Nd1 O8 2.629(3) .
Nd1 O9 2.604(3) .
Nd1 O9 2.604(3) 3_465
Nd2 O10 2.614(4) 3_566
Nd2 O10 2.614(4) .
Nd2 O11 2.602(3) 3_566
Nd2 O11 2.602(3) .
Nd2 O13 2.616(3) 3_566
Nd2 O13 2.616(3) .
Nd2 O14 2.620(3) .
Nd2 O14 2.620(3) 3_566
Nd2 O16 2.585(3) 3_566
Nd2 O16 2.585(3) .
Nd2 O18 2.594(4) 3_566
Nd2 O18 2.594(4) .
O1 N1 1.259(5) .
O2 N1 1.250(5) .
O3 N1 1.237(5) .
O4 N2 1.254(4) .
O5 N2 1.220(5) .
O6 N3 1.265(5) .
O7 N3 1.213(5) .
O8 N2 1.256(4) 3_465
O9 N3 1.259(5) 3_465
O10 N4 1.262(6) .
O11 N4 1.251(5) .
O12 N4 1.215(5) .
O13 N5 1.263(5) .
O14 N5 1.229(5) .
O15 N5 1.221(5) .
O16 N6 1.244(5) .
O17 N6 1.218(5) .
O18 N6 1.249(5) 3_566
N2 O8 1.256(4) 3_465
N3 O9 1.259(5) 3_465
N6 O18 1.249(5) 3_566
N7 C1 1.329(6) .
N7 C2 1.367(6) .
N7 C4 1.457(6) .
N8 C1 1.314(6) .
N8 C3 1.359(6) .
N8 C5 1.450(7) .
N9 C6 1.295(6) .
N9 C7 1.364(6) .
N9 C9 1.460(6) .
N10 C6 1.308(6) .
N10 C8 1.346(7) .
N10 C10 1.454(7) .
N11 C11 1.303(7) .
N11 C12 1.326(9) .
N11 C14 1.429(10) .
N12 C11 1.326(7) .
N12 C13 1.317(8) .
N12 C15 1.454(7) .
C1 H1 0.9300 .
C2 H2 0.9300 .
C2 C3 1.317(7) .
C3 H3 0.9300 .
C4 H4A 0.9600 .
C4 H4B 0.9600 .
C4 H4C 0.9600 .
C5 H5A 0.9600 .
C5 H5B 0.9600 .
C5 H5C 0.9600 .
C6 H6 0.9300 .
C7 H7 0.9300 .
C7 C8 1.322(8) .
C8 H8 0.9300 .
C9 H9A 0.9600 .
C9 H9B 0.9600 .
C9 H9C 0.9600 .
C10 H10A 0.9600 .
C10 H10B 0.9600 .
C10 H10C 0.9600 .
C11 H11 0.9300 .
C12 H12 0.9300 .
C12 C13 1.327(10) .
C13 H13 0.9300 .
C14 H14A 0.9600 .
C14 H14B 0.9600 .
C14 H14C 0.9600 .
C15 H15A 0.9600 .
C15 H15B 0.9600 .
C15 H15C 0.9600 .
